data_2211314
loop_
_publ_author_name
'Sun, Yu-Xi'

_publ_section_title 4-(5-Chloro-2-hydroxybenzylideneamino)-1,5-dimethyl-2-phenyl-1<i>H</i>-pyrazol-3(2<i>H</i>)-one
_journal_coeditor_code BX2044
_journal_issue 12
_journal_name_full 'Acta Crystallographica Section E'
_journal_page_first o5858
_journal_page_last o5859
_journal_paper_doi 10.1107/S1600536806049348
_journal_volume 62
_journal_year 2006
_chemical_formula_iupac 'C18 H16 Cl N3 O2'
_chemical_formula_moiety 'C18 H16 Cl N3 O2'
_chemical_formula_sum 'C18 H16 Cl N3 O2'
_chemical_formula_weight 341.79
_chemical_name_systematic
;
4-(5-Chloro-2-hydroxybenzylideneamino)-1,5-dimethyl-2-phenyl-1H-
pyrazol-3(2H)-one
;
_space_group_IT_number 14
_symmetry_cell_setting monoclinic
_symmetry_space_group_name_Hall '-P 2ybc'
_symmetry_space_group_name_H-M 'P 1 21/c 1'
_atom_sites_solution_hydrogens geom
_atom_sites_solution_primary direct
_atom_sites_solution_secondary difmap
_audit_creation_method SHELXL-97
_cell_angle_alpha 90.00
_cell_angle_beta 99.1070(10)
_cell_angle_gamma 90.00
_cell_formula_units_Z 4
_cell_length_a 4.9481(4)
_cell_length_b 23.9307(17)
_cell_length_c 14.2943(10)
_cell_measurement_reflns_used 2295
_cell_measurement_temperature 295(2)
_cell_measurement_theta_max 22.605
_cell_measurement_theta_min 2.887
_cell_volume 1671.3(2)
_computing_cell_refinement 'SAINT-Plus (Bruker, 2002)'
_computing_data_collection 'SMART (Bruker, 2002)'
_computing_data_reduction SAINT-Plus
_computing_molecular_graphics 'SHELXTL (Bruker, 2002)'
_computing_publication_material SHELXTL
_computing_structure_refinement 'SHELXL97 (Sheldrick, 1997)'
_computing_structure_solution 'SHELXS97 (Sheldrick, 1997)'
_diffrn_ambient_temperature 295(2)
_diffrn_measured_fraction_theta_full 0.999
_diffrn_measured_fraction_theta_max 0.999
_diffrn_measurement_device_type 'Bruker APEX area-detector'
_diffrn_measurement_method '\f and \w'
_diffrn_radiation_monochromator graphite
_diffrn_radiation_source 'fine-focus sealed tube'
_diffrn_radiation_type MoK\a
_diffrn_radiation_wavelength 0.71073
_diffrn_reflns_av_R_equivalents 0.0456
_diffrn_reflns_av_sigmaI/netI 0.0431
_diffrn_reflns_limit_h_max 6
_diffrn_reflns_limit_h_min -6
_diffrn_reflns_limit_k_max 29
_diffrn_reflns_limit_k_min -30
_diffrn_reflns_limit_l_max 17
_diffrn_reflns_limit_l_min -17
_diffrn_reflns_number 13419
_diffrn_reflns_theta_full 26.50
_diffrn_reflns_theta_max 26.50
_diffrn_reflns_theta_min 1.68
_diffrn_standards_decay_% >
_diffrn_standards_number 0
_exptl_absorpt_coefficient_mu 0.244
_exptl_absorpt_correction_T_max 0.9976
_exptl_absorpt_correction_T_min 0.9672
_exptl_absorpt_correction_type multi-scan
_exptl_absorpt_process_details '(SADABS; Sheldrick, 1996)'
_exptl_crystal_colour yellow
_exptl_crystal_density_diffrn 1.358
_exptl_crystal_density_method 'not measured'
_exptl_crystal_description needle
_exptl_crystal_F_000 712
_exptl_crystal_size_max 0.45
_exptl_crystal_size_mid 0.11
_exptl_crystal_size_min 0.01
_refine_diff_density_max 0.183
_refine_diff_density_min -0.245
_refine_ls_extinction_method none
_refine_ls_goodness_of_fit_ref 1.086
_refine_ls_hydrogen_treatment constr
_refine_ls_matrix_type full
_refine_ls_number_parameters 220
_refine_ls_number_reflns 3447
_refine_ls_number_restraints 0
_refine_ls_restrained_S_all 1.086
_refine_ls_R_factor_all 0.1001
_refine_ls_R_factor_gt 0.0644
_refine_ls_shift/su_max 0.001
_refine_ls_shift/su_mean 0.000
_refine_ls_structure_factor_coef Fsqd
_refine_ls_weighting_details 'calc w=1/[\s^2^(Fo^2^)+(0.0445P)^2^+0.7061P] where P=(Fo^2^+2Fc^2^)/3'
_refine_ls_weighting_scheme calc
_refine_ls_wR_factor_gt 0.1264
_refine_ls_wR_factor_ref 0.1408
_reflns_number_gt 2333
_reflns_number_total 3447
_reflns_threshold_expression I>2\s(I)
_cod_data_source_file bx2044.cif
_cod_data_source_block I
_cod_original_sg_symbol_H-M 'P 21/c'
_cod_database_code 2211314
_cod_database_fobs_code 2211314

loop_
_symmetry_equiv_pos_as_xyz
'x, y, z'
'-x, y+1/2, -z+1/2'
'-x, -y, -z'
'x, -y-1/2, z-1/2'

loop_
_atom_site_type_symbol
_atom_site_label
_atom_site_fract_x
_atom_site_fract_y
_atom_site_fract_z
_atom_site_U_iso_or_equiv
_atom_site_adp_type
_atom_site_calc_flag
_atom_site_refinement_flags
_atom_site_occupancy
Cl Cl1 1.11152(18) 0.57215(3) 0.39031(6) 0.0722(3) Uani d . 1
O O1 -0.0837(4) 0.74927(7) 0.22609(12) 0.0564(5) Uani d . 1
O O2 0.3487(6) 0.57168(10) 0.03334(16) 0.0847(7) Uani d . 1
H H2 0.2354 0.5967 0.0329 0.127 Uiso calc R 1
N N1 -0.3800(5) 0.76961(9) 0.08793(14) 0.0551(6) Uani d . 1
N N2 -0.4104(5) 0.75034(10) -0.00602(15) 0.0622(7) Uani d . 1
N N3 0.1046(5) 0.65653(9) 0.09525(15) 0.0539(6) Uani d . 1
C C1 -0.4330(6) 0.82720(11) 0.10485(18) 0.0509(7) Uani d . 1
C C2 -0.3103(6) 0.86830(12) 0.0597(2) 0.0628(8) Uani d . 1
H H2A -0.1943 0.8589 0.0169 0.075 Uiso calc R 1
C C3 -0.3589(7) 0.92350(13) 0.0778(3) 0.0743(10) Uani d . 1
H H3 -0.2772 0.9514 0.0466 0.089 Uiso calc R 1
C C4 -0.5255(8) 0.93738(14) 0.1409(3) 0.0766(10) Uani d . 1
H H4 -0.5559 0.9748 0.1535 0.092 Uiso calc R 1
C C5 -0.6488(8) 0.89663(15) 0.1861(2) 0.0784(10) Uani d . 1
H H5 -0.7627 0.9064 0.2294 0.094 Uiso calc R 1
C C6 -0.6049(7) 0.84078(14) 0.1678(2) 0.0656(8) Uani d . 1
H H6 -0.6907 0.8129 0.1977 0.079 Uiso calc R 1
C C7 -0.1707(6) 0.73884(10) 0.14241(17) 0.0476(7) Uani d . 1
C C8 -0.0990(6) 0.69652(10) 0.07927(17) 0.0502(7) Uani d . 1
C C9 -0.2574(7) 0.70445(12) -0.00754(18) 0.0583(8) Uani d . 1
C C10 -0.2691(9) 0.66901(14) -0.09409(19) 0.0824(11) Uani d . 1
H H10A -0.4467 0.6521 -0.1087 0.124 Uiso calc R 1
H H10B -0.1320 0.6404 -0.0828 0.124 Uiso calc R 1
H H10C -0.2360 0.6918 -0.1464 0.124 Uiso calc R 1
C C11 -0.6571(7) 0.76547(15) -0.0702(2) 0.0794(11) Uani d . 1
H H11A -0.6463 0.7514 -0.1324 0.119 Uiso calc R 1
H H11B -0.6746 0.8054 -0.0726 0.119 Uiso calc R 1
H H11C -0.8134 0.7496 -0.0480 0.119 Uiso calc R 1
C C12 0.2730(6) 0.65315(10) 0.17295(18) 0.0512(7) Uani d . 1
H H12 0.2564 0.6781 0.2217 0.061 Uiso calc R 1
C C13 0.4888(6) 0.61159(10) 0.18707(19) 0.0499(7) Uani d . 1
C C14 0.5196(7) 0.57211(12) 0.1169(2) 0.0612(8) Uani d . 1
C C15 0.7285(7) 0.53307(13) 0.1330(2) 0.0720(9) Uani d . 1
H H15 0.7468 0.5067 0.0866 0.086 Uiso calc R 1
C C16 0.9080(7) 0.53264(12) 0.2162(2) 0.0659(8) Uani d . 1
H H16 1.0477 0.5063 0.2264 0.079 Uiso calc R 1
C C17 0.8798(6) 0.57168(11) 0.2849(2) 0.0544(7) Uani d . 1
C C18 0.6755(6) 0.61063(11) 0.27047(19) 0.0526(7) Uani d . 1
H H18 0.6614 0.6369 0.3173 0.063 Uiso calc R 1

loop_
_atom_site_aniso_label
_atom_site_aniso_U_11
_atom_site_aniso_U_22
_atom_site_aniso_U_33
_atom_site_aniso_U_12
_atom_site_aniso_U_13
_atom_site_aniso_U_23
Cl1 0.0722(6) 0.0674(5) 0.0767(5) 0.0112(4) 0.0101(4) 0.0002(4)
O1 0.0805(14) 0.0501(11) 0.0343(9) 0.0096(10) -0.0043(9) -0.0027(8)
O2 0.111(2) 0.0746(16) 0.0662(14) 0.0127(14) 0.0061(14) -0.0302(12)
N1 0.0753(17) 0.0467(13) 0.0384(12) -0.0047(12) -0.0066(11) 0.0047(10)
N2 0.0820(18) 0.0560(15) 0.0406(12) -0.0133(14) -0.0146(12) 0.0033(11)
N3 0.0790(18) 0.0409(13) 0.0428(13) -0.0063(12) 0.0126(12) -0.0033(10)
C1 0.0534(18) 0.0493(16) 0.0454(15) -0.0004(13) -0.0065(13) 0.0057(12)
C2 0.067(2) 0.0511(18) 0.071(2) -0.0024(15) 0.0129(16) 0.0068(15)
C3 0.083(3) 0.0495(19) 0.089(2) -0.0016(17) 0.012(2) 0.0073(17)
C4 0.081(3) 0.056(2) 0.088(2) 0.0142(18) -0.003(2) 0.0000(18)
C5 0.080(3) 0.079(3) 0.077(2) 0.018(2) 0.0138(19) -0.0049(19)
C6 0.065(2) 0.072(2) 0.0578(18) -0.0026(17) 0.0025(16) 0.0115(16)
C7 0.0658(18) 0.0360(14) 0.0390(14) -0.0059(13) 0.0019(13) 0.0041(11)
C8 0.075(2) 0.0393(14) 0.0358(13) -0.0086(14) 0.0067(13) 0.0024(11)
C9 0.089(2) 0.0466(16) 0.0377(14) -0.0188(16) 0.0042(14) 0.0017(12)
C10 0.131(3) 0.073(2) 0.0394(16) -0.025(2) 0.0019(18) -0.0111(15)
C11 0.084(2) 0.089(2) 0.0555(18) -0.023(2) -0.0182(17) 0.0175(17)
C12 0.076(2) 0.0388(14) 0.0407(14) -0.0022(14) 0.0146(14) -0.0058(11)
C13 0.070(2) 0.0349(14) 0.0493(15) -0.0069(13) 0.0219(14) -0.0036(12)
C14 0.083(2) 0.0466(17) 0.0571(18) -0.0069(16) 0.0193(17) -0.0119(14)
C15 0.090(3) 0.0484(18) 0.082(2) -0.0002(17) 0.029(2) -0.0246(16)
C16 0.073(2) 0.0404(16) 0.089(2) 0.0001(15) 0.0245(19) -0.0060(16)
C17 0.0608(19) 0.0402(15) 0.0652(18) -0.0040(14) 0.0193(15) 0.0028(13)
C18 0.069(2) 0.0393(15) 0.0528(16) -0.0008(14) 0.0205(15) -0.0041(12)

loop_
_atom_type_symbol
_atom_type_description
_atom_type_scat_dispersion_real
_atom_type_scat_dispersion_imag
_atom_type_scat_source
C C 0.0033 0.0016 'International Tables Vol C Tables 4.2.6.8 and 6.1.1.4'
H H 0.0000 0.0000 'International Tables Vol C Tables 4.2.6.8 and 6.1.1.4'
N N 0.0061 0.0033 'International Tables Vol C Tables 4.2.6.8 and 6.1.1.4'
O O 0.0106 0.0060 'International Tables Vol C Tables 4.2.6.8 and 6.1.1.4'
Cl Cl 0.1484 0.1585 'International Tables Vol C Tables 4.2.6.8 and 6.1.1.4'

loop_
_geom_angle_atom_site_label_1
_geom_angle_atom_site_label_2
_geom_angle_atom_site_label_3
_geom_angle
C14 O2 H2 109.5
C7 N1 N2 108.4(2)
C7 N1 C1 123.4(2)
N2 N1 C1 118.9(2)
C9 N2 N1 108.1(2)
C9 N2 C11 128.1(3)
N1 N2 C11 118.3(3)
C12 N3 C8 123.0(2)
C2 C1 C6 120.4(3)
C2 C1 N1 120.3(3)
C6 C1 N1 119.2(3)
C1 C2 C3 119.8(3)
C1 C2 H2A 120.1
C3 C2 H2A 120.1
C4 C3 C2 120.2(3)
C4 C3 H3 119.9
C2 C3 H3 119.9
C3 C4 C5 120.3(3)
C3 C4 H4 119.9
C5 C4 H4 119.9
C4 C5 C6 120.3(3)
C4 C5 H5 119.9
C6 C5 H5 119.9
C1 C6 C5 119.0(3)
C1 C6 H6 120.5
C5 C6 H6 120.5
O1 C7 N1 123.2(2)
O1 C7 C8 132.0(3)
N1 C7 C8 104.8(2)
C9 C8 N3 122.8(2)
C9 C8 C7 107.9(3)
N3 C8 C7 129.0(2)
N2 C9 C8 110.1(2)
N2 C9 C10 122.2(3)
C8 C9 C10 127.8(3)
C9 C10 H10A 109.5
C9 C10 H10B 109.5
H10A C10 H10B 109.5
C9 C10 H10C 109.5
H10A C10 H10C 109.5
H10B C10 H10C 109.5
N2 C11 H11A 109.5
N2 C11 H11B 109.5
H11A C11 H11B 109.5
N2 C11 H11C 109.5
H11A C11 H11C 109.5
H11B C11 H11C 109.5
N3 C12 C13 121.8(2)
N3 C12 H12 119.1
C13 C12 H12 119.1
C18 C13 C14 118.0(3)
C18 C13 C12 120.4(2)
C14 C13 C12 121.6(3)
O2 C14 C15 119.3(3)
O2 C14 C13 120.9(3)
C15 C14 C13 119.8(3)
C16 C15 C14 121.0(3)
C16 C15 H15 119.5
C14 C15 H15 119.5
C15 C16 C17 119.3(3)
C15 C16 H16 120.4
C17 C16 H16 120.4
C18 C17 C16 120.8(3)
C18 C17 Cl1 119.7(2)
C16 C17 Cl1 119.6(2)
C17 C18 C13 121.1(3)
C17 C18 H18 119.4
C13 C18 H18 119.4

loop_
_geom_bond_atom_site_label_1
_geom_bond_atom_site_label_2
_geom_bond_distance
Cl1 C17 1.744(3)
O1 C7 1.231(3)
O2 C14 1.350(3)
O2 H2 0.8200
N1 C7 1.402(3)
N1 N2 1.405(3)
N1 C1 1.431(3)
N2 C9 1.336(4)
N2 C11 1.452(4)
N3 C12 1.281(3)
N3 C8 1.382(4)
C1 C2 1.370(4)
C1 C6 1.371(4)
C2 C3 1.375(4)
C2 H2A 0.9300
C3 C4 1.357(5)
C3 H3 0.9300
C4 C5 1.366(5)
C4 H4 0.9300
C5 C6 1.386(4)
C5 H5 0.9300
C6 H6 0.9300
C7 C8 1.438(4)
C8 C9 1.372(4)
C9 C10 1.494(4)
C10 H10A 0.9600
C10 H10B 0.9600
C10 H10C 0.9600
C11 H11A 0.9600
C11 H11B 0.9600
C11 H11C 0.9600
C12 C13 1.450(4)
C12 H12 0.9300
C13 C18 1.388(4)
C13 C14 1.404(4)
C14 C15 1.385(4)
C15 C16 1.367(4)
C15 H15 0.9300
C16 C17 1.378(4)
C16 H16 0.9300
C17 C18 1.366(4)
C18 H18 0.9300

loop_
_geom_hbond_atom_site_label_D
_geom_hbond_atom_site_label_H
_geom_hbond_atom_site_label_A
_geom_hbond_site_symmetry_A
_geom_hbond_distance_DH
_geom_hbond_distance_HA
_geom_hbond_distance_DA
_geom_hbond_angle_DHA
O2 H2 N3 . 0.82 1.86 2.589(3) 148.2
C12 H12 O1 . 0.93 2.40 3.067(3) 128.0
C6 H6 O1 1_455 0.93 2.55 3.425(4) 156.0
C10 H10C O1 4_575 0.96 2.51 3.467(4) 172.0
C15 H15 O2 3_665 0.93 2.53 3.435(4) 163.0

loop_
_geom_torsion_atom_site_label_1
_geom_torsion_atom_site_label_2
_geom_torsion_atom_site_label_3
_geom_torsion_atom_site_label_4
_geom_torsion
C7 N1 N2 C9 8.7(3)
C1 N1 N2 C9 156.7(3)
C7 N1 N2 C11 164.6(2)
C1 N1 N2 C11 -47.5(4)
C7 N1 C1 C2 91.3(3)
N2 N1 C1 C2 -51.5(4)
C7 N1 C1 C6 -87.7(3)
N2 N1 C1 C6 129.4(3)
C6 C1 C2 C3 0.2(4)
N1 C1 C2 C3 -178.8(3)
C1 C2 C3 C4 0.7(5)
C2 C3 C4 C5 -0.8(5)
C3 C4 C5 C6 -0.1(5)
C2 C1 C6 C5 -1.0(4)
N1 C1 C6 C5 178.0(3)
C4 C5 C6 C1 1.0(5)
N2 N1 C7 O1 174.3(2)
C1 N1 C7 O1 28.1(4)
N2 N1 C7 C8 -6.1(3)
C1 N1 C7 C8 -152.2(3)
C12 N3 C8 C9 171.8(3)
C12 N3 C8 C7 -2.6(4)
O1 C7 C8 C9 -178.9(3)
N1 C7 C8 C9 1.5(3)
O1 C7 C8 N3 -3.8(5)
N1 C7 C8 N3 176.6(3)
N1 N2 C9 C8 -7.8(3)
C11 N2 C9 C8 -160.5(3)
N1 N2 C9 C10 172.1(3)
C11 N2 C9 C10 19.4(5)
N3 C8 C9 N2 -171.5(2)
C7 C8 C9 N2 3.9(3)
N3 C8 C9 C10 8.5(5)
C7 C8 C9 C10 -176.0(3)
C8 N3 C12 C13 -178.6(2)
N3 C12 C13 C18 177.1(3)
N3 C12 C13 C14 -1.5(4)
C18 C13 C14 O2 -178.4(3)
C12 C13 C14 O2 0.2(4)
C18 C13 C14 C15 1.3(4)
C12 C13 C14 C15 180.0(3)
O2 C14 C15 C16 179.1(3)
C13 C14 C15 C16 -0.7(5)
C14 C15 C16 C17 0.1(5)
C15 C16 C17 C18 -0.1(4)
C15 C16 C17 Cl1 -178.9(2)
C16 C17 C18 C13 0.9(4)
Cl1 C17 C18 C13 179.6(2)
C14 C13 C18 C17 -1.4(4)
C12 C13 C18 C17 179.9(2)

loop_
_cod_related_entry_id
_cod_related_entry_database
_cod_related_entry_code
1 ChemSpider 30655049
